data_4033184
loop_
_publ_author_name
'M\"uhlh\"auser, Tina'
'Savin, Alex'
'Frey, Wolfgang'
'Baro, Angelika'
'Schneider, Andreas J.'
'D\"oteberg, Heinz-G\"unter'
'Bauer, Florian'
'K\"ohn, Andreas'
'Laschat, Sabine'

_publ_section_title
;
 Role of Regioisomeric Bicyclo[3.3.0]octa-2,5-diene Ligands in Rh
 Catalysis: Synthesis, Structural Analysis, Theoretical Study, and
 Application in Asymmetric 1,2- and 1,4-Additions.
;
_journal_issue 24
_journal_name_full 'The Journal of organic chemistry'
_journal_page_first 13468
_journal_page_last 13480
_journal_paper_doi 10.1021/acs.joc.7b02601
_journal_volume 82
_journal_year 2017
_chemical_absolute_configuration unk
_chemical_formula_moiety 'C20 H18'
_chemical_formula_sum 'C20 H18'
_chemical_formula_weight 258.34
_chemical_name_systematic
; 
 'Compound 2a' 
;
_space_group_IT_number 5
_symmetry_cell_setting monoclinic
_symmetry_space_group_name_Hall 'C 2y'
_symmetry_space_group_name_H-M 'C 1 2 1'
_atom_sites_solution_hydrogens geom
_atom_sites_solution_primary direct
_atom_sites_solution_secondary difmap
_audit_creation_method SHELXL-97
_cell_angle_alpha 90.00
_cell_angle_beta 111.418(5)
_cell_angle_gamma 90.00
_cell_formula_units_Z 2
_cell_length_a 12.0569(8)
_cell_length_b 4.7415(3)
_cell_length_c 13.0804(9)
_cell_measurement_reflns_used 1115
_cell_measurement_temperature 130(2)
_cell_measurement_theta_max 65.56
_cell_measurement_theta_min 3.63
_cell_volume 696.14(8)
_computing_cell_refinement 'Bruker APEXII Software Suite, 2008'
_computing_data_collection 'Bruker APEXII Software Suite, 2008'
_computing_data_reduction 'Bruker APEXII Software Suite, 2008'
_computing_molecular_graphics 'SHELXTL-plus, XP (Sheldrick, 1991)'
_computing_structure_refinement 'SHELXL-97 (Sheldrick, 1997)'
_computing_structure_solution 'SHELXS-97 (Sheldrick, 1990)'
_diffrn_ambient_temperature 130(2)
_diffrn_measured_fraction_theta_full 0.975
_diffrn_measured_fraction_theta_max 0.977
_diffrn_measurement_device_type 'Bruker Kappa APEXII Duo'
_diffrn_measurement_method 'omega + Phi Scans'
_diffrn_radiation_monochromator Triumph
_diffrn_radiation_source 'fine-focus sealed tube'
_diffrn_radiation_type CuK\a
_diffrn_radiation_wavelength 1.54178
_diffrn_reflns_av_R_equivalents 0.0441
_diffrn_reflns_av_sigmaI/netI 0.0291
_diffrn_reflns_limit_h_max 9
_diffrn_reflns_limit_h_min -14
_diffrn_reflns_limit_k_max 5
_diffrn_reflns_limit_k_min -5
_diffrn_reflns_limit_l_max 15
_diffrn_reflns_limit_l_min -14
_diffrn_reflns_number 5698
_diffrn_reflns_theta_full 65.56
_diffrn_reflns_theta_max 65.56
_diffrn_reflns_theta_min 3.63
_diffrn_standards_decay_% 0
_diffrn_standards_interval_count 0
_diffrn_standards_number 0
_exptl_absorpt_coefficient_mu 0.520
_exptl_absorpt_correction_T_max 0.7528
_exptl_absorpt_correction_T_min 0.6122
_exptl_absorpt_correction_type multi-scan
_exptl_absorpt_process_details 'Blessing, 1995'
_exptl_crystal_colour colourless
_exptl_crystal_density_diffrn 1.232
_exptl_crystal_density_method 'not measured'
_exptl_crystal_description plates
_exptl_crystal_F_000 276
_exptl_crystal_size_max 0.41
_exptl_crystal_size_mid 0.24
_exptl_crystal_size_min 0.06
_refine_diff_density_max 0.120
_refine_diff_density_min -0.092
_refine_diff_density_rms 0.025
_refine_ls_abs_structure_details 'Flack H D (1983), Acta Cryst. A39, 876-881'
_refine_ls_abs_structure_Flack -1.1(19)
_refine_ls_extinction_coef 0.0026(7)
_refine_ls_extinction_expression Fc^*^=kFc[1+0.001xFc^2^\l^3^/sin(2\q)]^-1/4^
_refine_ls_extinction_method SHELXL
_refine_ls_goodness_of_fit_ref 1.024
_refine_ls_hydrogen_treatment mixed
_refine_ls_matrix_type full
_refine_ls_number_parameters 100
_refine_ls_number_reflns 1178
_refine_ls_number_restraints 1
_refine_ls_restrained_S_all 1.023
_refine_ls_R_factor_all 0.0298
_refine_ls_R_factor_gt 0.0279
_refine_ls_shift/su_max 0.001
_refine_ls_shift/su_mean 0.000
_refine_ls_structure_factor_coef Fsqd
_refine_ls_weighting_details 'calc w=1/[\s^2^(Fo^2^)+(0.0410P)^2^+0.1360P] where P=(Fo^2^+2Fc^2^)/3'
_refine_ls_weighting_scheme calc
_refine_ls_wR_factor_gt 0.0721
_refine_ls_wR_factor_ref 0.0732
_reflns_number_gt 1115
_reflns_number_total 1178
_reflns_threshold_expression >2sigma(I)
_cod_data_source_file jo7b02601_si_002.cif
_cod_data_source_block s2303lc
_cod_depositor_comments 'Adding full bibliography for 4033184--4033187.cif.'
_cod_original_sg_symbol_H-M 'C 2'
_cod_database_code 4033184

loop_
_symmetry_equiv_pos_as_xyz
'x, y, z'
'-x, y, -z'
'x+1/2, y+1/2, z'
'-x+1/2, y+1/2, -z'

loop_
_atom_site_label
_atom_site_type_symbol
_atom_site_fract_x
_atom_site_fract_y
_atom_site_fract_z
_atom_site_U_iso_or_equiv
_atom_site_adp_type
_atom_site_occupancy
_atom_site_symmetry_multiplicity
_atom_site_calc_flag
_atom_site_refinement_flags
C1 C 0.61165(11) 0.1128(2) 0.14563(10) 0.0263(3) Uani 1 1 d .
C2 C 0.49604(11) 0.1764(3) 0.11852(11) 0.0278(3) Uani 1 1 d .
H2 H 0.4447(15) 0.110(4) 0.1558(12) 0.045(4) Uiso 1 1 d .
C3 C 0.66229(11) 0.2658(3) 0.07089(11) 0.0302(3) Uani 1 1 d .
H3A H 0.7087 0.1358 0.0427 0.036 Uiso 1 1 calc R
H3B H 0.7142 0.4238 0.1099 0.036 Uiso 1 1 calc R
C4 C 0.55112(12) 0.3752(3) -0.02297(12) 0.0307(3) Uani 1 1 d .
H4 H 0.5632(12) 0.563(3) -0.0476(11) 0.027(4) Uiso 1 1 d .
C5 C 0.68557(11) -0.0683(3) 0.23638(11) 0.0273(3) Uani 1 1 d .
C6 C 0.63709(12) -0.2376(3) 0.29686(11) 0.0334(3) Uani 1 1 d .
H6 H 0.5534 -0.2359 0.2796 0.040 Uiso 1 1 calc R
C7 C 0.70790(13) -0.4074(3) 0.38108(12) 0.0380(4) Uani 1 1 d .
H7 H 0.6728 -0.5203 0.4212 0.046 Uiso 1 1 calc R
C8 C 0.83041(13) -0.4135(3) 0.40729(12) 0.0379(4) Uani 1 1 d .
H8 H 0.8793 -0.5320 0.4646 0.045 Uiso 1 1 calc R
C9 C 0.88044(12) -0.2461(4) 0.34944(11) 0.0376(4) Uani 1 1 d .
H9 H 0.9642 -0.2476 0.3675 0.045 Uiso 1 1 calc R
C10 C 0.80911(11) -0.0759(3) 0.26512(11) 0.0321(3) Uani 1 1 d .
H10 H 0.8449 0.0383 0.2260 0.039 Uiso 1 1 calc R

loop_
_atom_site_aniso_label
_atom_site_aniso_U_11
_atom_site_aniso_U_22
_atom_site_aniso_U_33
_atom_site_aniso_U_23
_atom_site_aniso_U_13
_atom_site_aniso_U_12
C1 0.0271(7) 0.0239(7) 0.0294(7) -0.0076(6) 0.0121(5) -0.0042(5)
C2 0.0274(6) 0.0274(7) 0.0322(7) -0.0058(6) 0.0151(5) -0.0029(5)
C3 0.0260(6) 0.0281(7) 0.0386(7) -0.0047(6) 0.0141(6) -0.0046(5)
C4 0.0273(7) 0.0251(7) 0.0427(8) 0.0033(6) 0.0163(6) -0.0019(5)
C5 0.0280(6) 0.0254(7) 0.0287(7) -0.0110(6) 0.0105(5) -0.0041(5)
C6 0.0290(7) 0.0360(7) 0.0359(8) -0.0053(7) 0.0126(6) -0.0059(6)
C7 0.0400(8) 0.0389(9) 0.0328(8) 0.0002(7) 0.0105(6) -0.0070(7)
C8 0.0394(8) 0.0382(8) 0.0303(7) -0.0040(7) 0.0058(6) 0.0009(7)
C9 0.0289(7) 0.0454(9) 0.0360(8) -0.0066(7) 0.0090(6) 0.0008(7)
C10 0.0276(7) 0.0363(8) 0.0334(7) -0.0057(6) 0.0123(6) -0.0029(6)

loop_
_atom_type_symbol
_atom_type_description
_atom_type_scat_dispersion_real
_atom_type_scat_dispersion_imag
_atom_type_scat_source
C C 0.0181 0.0091 'International Tables Vol C Tables 4.2.6.8 and 6.1.1.4'
H H 0.0000 0.0000 'International Tables Vol C Tables 4.2.6.8 and 6.1.1.4'

loop_
_geom_angle_atom_site_label_1
_geom_angle_atom_site_label_2
_geom_angle_atom_site_label_3
_geom_angle
_geom_angle_site_symmetry_1
_geom_angle_site_symmetry_3
C2 C1 C5 127.52(12) . .
C2 C1 C3 110.29(12) . .
C5 C1 C3 122.15(10) . .
C1 C2 C4 113.73(11) . 2_655
C1 C2 H2 126.0(10) . .
C4 C2 H2 120.3(10) 2_655 .
C1 C3 C4 103.74(10) . .
C1 C3 H3A 111.0 . .
C4 C3 H3A 111.0 . .
C1 C3 H3B 111.0 . .
C4 C3 H3B 111.0 . .
H3A C3 H3B 109.0 . .
C2 C4 C3 114.02(11) 2_655 .
C2 C4 C4 102.05(11) 2_655 2_655
C3 C4 C4 105.88(14) . 2_655
C2 C4 H4 110.8(8) 2_655 .
C3 C4 H4 112.3(8) . .
C4 C4 H4 111.2(8) 2_655 .
C6 C5 C10 117.29(12) . .
C6 C5 C1 122.45(11) . .
C10 C5 C1 120.25(11) . .
C7 C6 C5 121.52(12) . .
C7 C6 H6 119.2 . .
C5 C6 H6 119.2 . .
C6 C7 C8 120.08(13) . .
C6 C7 H7 120.0 . .
C8 C7 H7 120.0 . .
C9 C8 C7 119.44(14) . .
C9 C8 H8 120.3 . .
C7 C8 H8 120.3 . .
C8 C9 C10 120.28(13) . .
C8 C9 H9 119.9 . .
C10 C9 H9 119.9 . .
C9 C10 C5 121.37(13) . .
C9 C10 H10 119.3 . .
C5 C10 H10 119.3 . .

loop_
_geom_bond_atom_site_label_1
_geom_bond_atom_site_label_2
_geom_bond_distance
_geom_bond_site_symmetry_2
C1 C2 1.3412(18) .
C1 C5 1.4725(18) .
C1 C3 1.5135(18) .
C2 C4 1.501(2) 2_655
C2 H2 0.969(17) .
C3 C4 1.540(2) .
C3 H3A 0.9900 .
C3 H3B 0.9900 .
C4 C2 1.501(2) 2_655
C4 C4 1.556(3) 2_655
C4 H4 0.976(16) .
C5 C6 1.3963(19) .
C5 C10 1.3972(17) .
C6 C7 1.3798(19) .
C6 H6 0.9500 .
C7 C8 1.389(2) .
C7 H7 0.9500 .
C8 C9 1.378(2) .
C8 H8 0.9500 .
C9 C10 1.384(2) .
C9 H9 0.9500 .
C10 H10 0.9500 .

loop_
_geom_torsion_atom_site_label_1
_geom_torsion_atom_site_label_2
_geom_torsion_atom_site_label_3
_geom_torsion_atom_site_label_4
_geom_torsion
_geom_torsion_site_symmetry_4
C5 C1 C2 C4 178.24(12) 2_655
C3 C1 C2 C4 0.55(15) 2_655
C2 C1 C3 C4 -13.21(14) .
C5 C1 C3 C4 168.95(11) .
C1 C3 C4 C2 -91.33(13) 2_655
C1 C3 C4 C4 20.04(11) 2_655
C2 C1 C5 C6 10.80(19) .
C3 C1 C5 C6 -171.76(12) .
C2 C1 C5 C10 -169.19(12) .
C3 C1 C5 C10 8.25(17) .
C10 C5 C6 C7 -0.49(18) .
C1 C5 C6 C7 179.52(12) .
C5 C6 C7 C8 -0.2(2) .
C6 C7 C8 C9 0.8(2) .
C7 C8 C9 C10 -0.7(2) .
C8 C9 C10 C5 0.0(2) .
C6 C5 C10 C9 0.57(18) .
C1 C5 C10 C9 -179.44(13) .
